data_7064349
loop_
_publ_author_name
'Rayasingh, Amlan Ranjan'
'Manivannan, Vadivelu'

_publ_section_title
;
 Synthesis, structure, and catalytic- and bio-activity of some metal
 complexes and a coordination polymer featuring imidazo[1,5-a]pyridine and
 chromen[4,3-b]pyrrole-4-one
;
_journal_issue 16
_journal_name_full 'New Journal of Chemistry'
_journal_page_first 6746
_journal_page_last 6760
_journal_paper_doi 10.1039/D6NJ00431H
_journal_volume 50
_journal_year 2026
_chemical_formula_moiety 'C36 H24 Br3 Cu N6, Br, 5[H2O]'
_chemical_formula_sum 'C36 H34 Br4 Cu N6 O5'
_chemical_formula_weight 1013.87
_space_group_crystal_system triclinic
_space_group_IT_number 2
_space_group_name_Hall '-P 1'
_space_group_name_H-M_alt 'P -1'
_atom_sites_solution_hydrogens geom
_atom_sites_solution_primary dual
_audit_creation_date 2025-12-10
_audit_creation_method
;
Olex2 1.5
(compiled 2025.05.22 svn.r631f81ec for OlexSys, GUI svn.r7248)
;
_audit_update_record
;
2026-01-26 deposited with the CCDC.	2026-03-24 downloaded from the CCDC.
;
_cell_angle_alpha 70.117(3)
_cell_angle_beta 77.736(3)
_cell_angle_gamma 85.953(3)
_cell_formula_units_Z 2
_cell_length_a 11.1681(11)
_cell_length_b 12.8349(12)
_cell_length_c 14.5183(14)
_cell_measurement_reflns_used 9105
_cell_measurement_temperature 297.00
_cell_measurement_theta_max 23.10
_cell_measurement_theta_min 2.16
_cell_volume 1912.4(3)
_computing_cell_refinement 'SAINT V8.40B (?, 2016)'
_computing_data_reduction 'SAINT V8.40B (?, 2016)'
_computing_molecular_graphics 'Olex2 1.5 (Dolomanov et al., 2009)'
_computing_publication_material 'Olex2 1.5 (Dolomanov et al., 2009)'
_computing_structure_refinement 'SHELXL 2018/3 (Sheldrick, 2015)'
_computing_structure_solution 'SHELXT 2018/2 (Sheldrick, 2018)'
_diffrn_ambient_temperature 297.00
_diffrn_detector_area_resol_mean 7.9
_diffrn_measured_fraction_theta_full 0.984
_diffrn_measured_fraction_theta_max 0.984
_diffrn_measurement_device_type 'Bruker APEX-II CCD'
_diffrn_measurement_method '\f and \w scans'
_diffrn_radiation_monochromator graphite
_diffrn_radiation_type MoK\a
_diffrn_radiation_wavelength 0.71073
_diffrn_reflns_av_R_equivalents 0.0417
_diffrn_reflns_av_unetI/netI 0.0302
_diffrn_reflns_Laue_measured_fraction_full 0.984
_diffrn_reflns_Laue_measured_fraction_max 0.984
_diffrn_reflns_limit_h_max 13
_diffrn_reflns_limit_h_min -13
_diffrn_reflns_limit_k_max 15
_diffrn_reflns_limit_k_min -15
_diffrn_reflns_limit_l_max 17
_diffrn_reflns_limit_l_min -17
_diffrn_reflns_number 49612
_diffrn_reflns_point_group_measured_fraction_full 0.984
_diffrn_reflns_point_group_measured_fraction_max 0.984
_diffrn_reflns_theta_full 24.999
_diffrn_reflns_theta_max 24.999
_diffrn_reflns_theta_min 2.409
_diffrn_source 'X-ray Tube'
_diffrn_source_current 1.4
_diffrn_source_power 0.07
_diffrn_source_voltage 50.0
_diffrn_standards_number 0
_exptl_absorpt_coefficient_mu 4.800
_exptl_absorpt_correction_T_max 0.7453
_exptl_absorpt_correction_T_min 0.5000
_exptl_absorpt_correction_type multi-scan
_exptl_absorpt_process_details
;
SADABS-2016/2 (Bruker,2016/2) was used for absorption correction.
wR2(int) was 0.0994 before and 0.0558 after correction.
The Ratio of minimum to maximum transmission is 0.6709.
The \l/2 correction factor is Not present.
;
_exptl_crystal_colour 'metallic light green'
_exptl_crystal_colour_lustre metallic
_exptl_crystal_colour_modifier light
_exptl_crystal_colour_primary green
_exptl_crystal_density_diffrn 1.761
_exptl_crystal_description plate
_exptl_crystal_F_000 1002
_exptl_crystal_size_max 0.17
_exptl_crystal_size_mid 0.1
_exptl_crystal_size_min 0.07
_refine_diff_density_max 1.322
_refine_diff_density_min -1.017
_refine_diff_density_rms 0.113
_refine_ls_extinction_method none
_refine_ls_goodness_of_fit_ref 1.086
_refine_ls_hydrogen_treatment constr
_refine_ls_matrix_type full
_refine_ls_number_parameters 492
_refine_ls_number_reflns 6637
_refine_ls_number_restraints 971
_refine_ls_restrained_S_all 1.024
_refine_ls_R_factor_all 0.0992
_refine_ls_R_factor_gt 0.0647
_refine_ls_shift/su_max 0.001
_refine_ls_shift/su_mean 0.000
_refine_ls_structure_factor_coef Fsqd
_refine_ls_weighting_details 'w=1/[\s^2^(Fo^2^)+(0.1114P)^2^+6.2716P] where P=(Fo^2^+2Fc^2^)/3'
_refine_ls_weighting_scheme calc
_refine_ls_wR_factor_gt 0.1789
_refine_ls_wR_factor_ref 0.2255
_reflns_Friedel_coverage 0.000
_reflns_number_gt 4488
_reflns_number_total 6637
_reflns_threshold_expression 'I > 2\s(I)'
_cod_data_source_file d6nj00431h2.cif
_cod_data_source_block 1e
_cod_depositor_comments 'Adding full bibliography for 7064343--7064354.cif.'
_cod_original_sg_symbol_H-M P-1
_cod_database_code 7064349
_shelx_shelxl_version_number 2018/3
_shelx_space_group_comment
;
The symmetry employed for this shelxl refinement is uniquely defined
by the following loop, which should always be used as a source of
symmetry information in preference to the above space-group names.
They are only intended as comments.
;
_shelx_estimated_absorpt_t_max 0.730
_shelx_estimated_absorpt_t_min 0.496
_olex2_refinement_description
;
1. Fixed Uiso
 At 1.2 times of:
  All C(H) groups
2. Restrained distances
 Br2-C31 \\sim Br2A-C31A
 with sigma of 0.02
 C25-C30 \\sim C25-C30A
 with sigma of 0.02
 C30-C31 \\sim C30A-C31A
 with sigma of 0.02
 C30-C35 \\sim C30A-C35A
 with sigma of 0.02
 C31-C32 \\sim C31A-C32A
 with sigma of 0.02
 C32-C33 \\sim C32A-C33A
 with sigma of 0.02
 C33-C34 \\sim C33A-C34A
 with sigma of 0.02
 C34-C35 \\sim C34A-C35A
 with sigma of 0.02
 Br2-C30 \\sim Br2A-C30A
 with sigma of 0.04
 Br2-C32 \\sim Br2A-C32A
 with sigma of 0.04
 C25-C31 \\sim C25-C31A
 with sigma of 0.04
 C25-C35 \\sim C25-C35A
 with sigma of 0.04
 C30-C32 \\sim C30A-C32A
 with sigma of 0.04
 C30-C34 \\sim C30A-C34A
 with sigma of 0.04
 C31-C33 \\sim C31A-C33A
 with sigma of 0.04
 C31-C35 \\sim C31A-C35A
 with sigma of 0.04
 C32-C34 \\sim C32A-C34A
 with sigma of 0.04
 C33-C35 \\sim C33A-C35A
 with sigma of 0.04
3. Restrained planarity
 C3, C12, C11, C10, C9, C8
 with sigma of 0.02
4. Uiso/Uaniso restraints and constraints
All non-hydrogen atoms have similar U: within 2A with sigma of 0.04 and sigma
for terminal atoms of 0.08 within 2A
Uanis(C35A) = Uanis(C31A)
5. Rigid body (RIGU) restrains
 All non-hydrogen atoms
 with sigma for 1-2 distances of 0.004 and sigma for 1-3 distances of 0.004
6. Others
 Sof(Br2A)=Sof(C30A)=Sof(C31A)=Sof(C32A)=Sof(H32A)=Sof(C33A)=Sof(H33A)=
 Sof(C34A)=Sof(H34A)=Sof(C35A)=Sof(H35A)=1-FVAR(1)
 Sof(Br2)=Sof(C30)=Sof(C31)=Sof(C32)=Sof(H32)=Sof(C33)=Sof(H33)=Sof(C34)=
 Sof(H34)=Sof(C35)=Sof(H35)=FVAR(1)
 Sof(Br4A)=1-FVAR(2)
 Sof(Br4)=FVAR(2)
7.a Aromatic/amide H refined with riding coordinates:
 C3(H3), C2(H2), C36(H36), C4(H4), C5(H5), C10(H10), C11(H11), C12(H12),
 C13(H13), C14(H14), C15(H15), C16(H16), C19(H19), C20(H20), C21(H21), C22(H22),
  C26(H26), C27(H27), C28(H28), C29(H29), C32(H32), C33(H33), C34(H34),
 C35(H35), C32A(H32A), C33A(H33A), C34A(H34A), C35A(H35A)
;
_smtbx_masks_void_probe_radius 1.2
_smtbx_masks_void_truncation_radius 1.2
_olex2_submission_special_instructions 'No special instructions were received'

loop_
_space_group_symop_operation_xyz
'x, y, z'
'-x, -y, -z'

loop_
_atom_site_label
_atom_site_type_symbol
_atom_site_fract_x
_atom_site_fract_y
_atom_site_fract_z
_atom_site_U_iso_or_equiv
_atom_site_adp_type
_atom_site_occupancy
_atom_site_site_symmetry_order
_atom_site_calc_flag
_atom_site_refinement_flags_posn
_atom_site_refinement_flags_adp
_atom_site_refinement_flags_occupancy
_atom_site_disorder_assembly
_atom_site_disorder_group
Br3 Br 0.58532(10) 0.73793(8) 0.50892(7) 0.0830(3) Uani 1 1 d . U . A 43
Br1 Br 0.89875(8) 0.52906(9) 0.88515(6) 0.0816(3) Uani 1 1 d . . . B 43
Br2 Br 0.45261(9) 0.42234(9) 0.65514(9) 0.0840(4) Uani 0.921(3) 1 d D U P C 1
Cu1 Cu 0.76095(8) 0.54084(7) 0.77428(6) 0.0518(3) Uani 1 1 d . U . . .
N6 N 0.4294(5) 0.7329(5) 0.7595(4) 0.0533(13) Uani 1 1 d . U . . .
N5 N 0.5963(5) 0.6334(5) 0.7699(4) 0.0528(13) Uani 1 1 d . U . . .
C3 C 0.6515(6) 0.9324(7) 0.6804(5) 0.066(2) Uani 1 1 d . U . . .
H3 H 0.632399 0.932536 0.745886 0.079 Uiso 1 1 calc R U . . .
N1 N 0.8636(5) 0.6562(5) 0.6613(5) 0.0538(13) Uani 1 1 d . U . . .
N4 N 0.6446(6) 0.4286(5) 0.8782(4) 0.0538(13) Uani 1 1 d . U . . .
N2 N 0.7722(5) 0.4708(5) 0.6608(4) 0.0525(13) Uani 1 1 d . U . . .
N3 N 0.7600(6) 0.4043(5) 0.5423(4) 0.0555(14) Uani 1 1 d . U . . .
C1 C 0.3927(6) 0.6282(6) 0.8252(5) 0.0497(14) Uani 1 1 d . U . . .
C2 C 0.2648(7) 0.6127(8) 0.8666(6) 0.0623(18) Uani 1 1 d . U . . .
H2 H 0.235116 0.543375 0.909202 0.075 Uiso 1 1 calc R U . . .
C36 C 0.1878(8) 0.6977(9) 0.8443(6) 0.074(2) Uani 1 1 d . U . . .
H36 H 0.104981 0.687186 0.873328 0.088 Uiso 1 1 calc R U . . .
C4 C 0.2287(8) 0.8019(9) 0.7784(7) 0.075(2) Uani 1 1 d . U . . .
H4 H 0.172752 0.859291 0.763349 0.090 Uiso 1 1 calc R U . . .
C5 C 0.3487(8) 0.8203(7) 0.7362(6) 0.068(2) Uani 1 1 d . U . . .
H5 H 0.376374 0.889945 0.692681 0.081 Uiso 1 1 calc R U . . .
C6 C 0.5514(7) 0.7322(6) 0.7269(6) 0.0578(17) Uani 1 1 d . U . . .
C7 C 0.4972(6) 0.5675(6) 0.8320(5) 0.0493(14) Uani 1 1 d . U . . .
C8 C 0.6171(7) 0.8325(6) 0.6531(6) 0.0603(18) Uani 1 1 d . U . . .
C9 C 0.6385(7) 0.8461(7) 0.5534(6) 0.0654(19) Uani 1 1 d . U . . .
C10 C 0.6975(7) 0.9414(7) 0.4812(6) 0.069(2) Uani 1 1 d . U . . .
H10 H 0.712441 0.949697 0.413545 0.082 Uiso 1 1 calc R U . . .
C11 C 0.7321(8) 1.0207(8) 0.5122(8) 0.084(2) Uani 1 1 d . U . . .
H11 H 0.774728 1.082455 0.465528 0.101 Uiso 1 1 calc R U . . .
C12 C 0.7051(7) 1.0114(7) 0.6118(8) 0.087(3) Uani 1 1 d . U . . .
H12 H 0.729223 1.069306 0.628643 0.104 Uiso 1 1 calc R U . . .
C13 C 0.9060(7) 0.7466(7) 0.6699(6) 0.0633(19) Uani 1 1 d . U . . .
H13 H 0.893271 0.754521 0.732562 0.076 Uiso 1 1 calc R U . . .
C14 C 0.9681(8) 0.8285(7) 0.5879(7) 0.071(2) Uani 1 1 d . U . . .
H14 H 0.995646 0.891566 0.595007 0.085 Uiso 1 1 calc R U . . .
C15 C 0.9884(8) 0.8156(8) 0.4963(7) 0.074(2) Uani 1 1 d . U . . .
H15 H 1.030580 0.869982 0.440466 0.089 Uiso 1 1 calc R U . . .
C16 C 0.9475(7) 0.7243(7) 0.4865(6) 0.068(2) Uani 1 1 d . U . . .
H16 H 0.961307 0.715428 0.424095 0.082 Uiso 1 1 calc R U . . .
C17 C 0.8838(6) 0.6424(6) 0.5716(6) 0.0525(15) Uani 1 1 d . U . . .
C18 C 0.5247(7) 0.4552(6) 0.8920(5) 0.0504(15) Uani 1 1 d . U . . .
C19 C 0.6780(9) 0.3271(6) 0.9315(6) 0.0653(19) Uani 1 1 d . U . . .
H19 H 0.760769 0.308963 0.923004 0.078 Uiso 1 1 calc R U . . .
C20 C 0.5956(9) 0.2493(7) 0.9977(6) 0.071(2) Uani 1 1 d . U . . .
H20 H 0.621904 0.180185 1.034285 0.085 Uiso 1 1 calc R U . . .
C21 C 0.4754(9) 0.2748(7) 1.0088(6) 0.072(2) Uani 1 1 d . U . . .
H21 H 0.417793 0.221919 1.051392 0.087 Uiso 1 1 calc R U . . .
C22 C 0.4379(8) 0.3784(7) 0.9577(6) 0.0647(19) Uani 1 1 d . U . . .
H22 H 0.355232 0.397042 0.967020 0.078 Uiso 1 1 calc R U . . .
C23 C 0.8344(7) 0.5432(6) 0.5695(5) 0.0530(15) Uani 1 1 d . U . . .
C24 C 0.8272(6) 0.5009(6) 0.4950(5) 0.0521(15) Uani 1 1 d . U . . .
C25 C 0.7279(7) 0.3874(6) 0.6426(6) 0.0541(15) Uani 1 1 d D U . . .
C26 C 0.8697(8) 0.5320(8) 0.3895(6) 0.069(2) Uani 1 1 d . U . . .
H26 H 0.915571 0.596193 0.354327 0.083 Uiso 1 1 calc R U . . .
C27 C 0.8414(9) 0.4653(9) 0.3412(7) 0.079(2) Uani 1 1 d . U . . .
H27 H 0.868647 0.484304 0.272474 0.095 Uiso 1 1 calc R U . . .
C28 C 0.7719(9) 0.3687(8) 0.3937(7) 0.075(2) Uani 1 1 d . U . . .
H28 H 0.754651 0.324889 0.358629 0.090 Uiso 1 1 calc R U . . .
C29 C 0.7294(8) 0.3373(8) 0.4929(6) 0.067(2) Uani 1 1 d . U . . .
H29 H 0.681925 0.273829 0.526890 0.081 Uiso 1 1 calc R U . . .
C30 C 0.6574(8) 0.2921(7) 0.7130(7) 0.0574(18) Uani 0.921(3) 1 d D U P C 1
C31 C 0.5309(9) 0.2937(7) 0.7240(7) 0.066(2) Uani 0.921(3) 1 d D U P C 1
C32 C 0.4578(12) 0.2009(10) 0.7870(10) 0.091(3) Uani 0.921(3) 1 d D U P C 1
H32 H 0.373215 0.203237 0.792406 0.109 Uiso 0.921(3) 1 calc R U P C 1
C33 C 0.5130(14) 0.1074(9) 0.8401(10) 0.099(3) Uani 0.921(3) 1 d D U P C 1
H33 H 0.466075 0.046380 0.883213 0.119 Uiso 0.921(3) 1 calc R U P C 1
C34 C 0.6389(14) 0.1048(9) 0.8289(9) 0.096(3) Uani 0.921(3) 1 d D U P C 1
H34 H 0.675334 0.040730 0.864759 0.115 Uiso 0.921(3) 1 calc R U P C 1
C35 C 0.7149(14) 0.1949(8) 0.7655(7) 0.076(2) Uani 0.921(3) 1 d D U P C 1
H35 H 0.799613 0.190503 0.758508 0.091 Uiso 0.921(3) 1 calc R U P C 1
Br2A Br 0.8152(11) 0.1921(9) 0.7606(8) 0.069(4) Uani 0.079(3) 1 d D U P C 2
C30A C 0.619(2) 0.321(5) 0.701(8) 0.063(9) Uani 0.079(3) 1 d D U P C 2
C31A C 0.647(2) 0.217(4) 0.764(6) 0.064(7) Uani 0.079(3) 1 d D U P C 2
C32A C 0.559(4) 0.138(7) 0.829(9) 0.083(11) Uani 0.079(3) 1 d D U P C 2
H32A H 0.582184 0.072358 0.873736 0.100 Uiso 0.079(3) 1 calc R U P C 2
C33A C 0.438(4) 0.161(7) 0.824(10) 0.084(12) Uani 0.079(3) 1 d D U P C 2
H33A H 0.377360 0.109324 0.863953 0.101 Uiso 0.079(3) 1 calc R U P C 2
C34A C 0.408(4) 0.261(6) 0.759(8) 0.081(12) Uani 0.079(3) 1 d D U P C 2
H34A H 0.326091 0.274409 0.755276 0.098 Uiso 0.079(3) 1 calc R U P C 2
C35A C 0.494(3) 0.345(5) 0.698(6) 0.064(7) Uani 0.079(3) 1 d D U P C 2
H35A H 0.469160 0.413039 0.658029 0.076 Uiso 0.079(3) 1 calc R U P C 2
Br4 Br 1.0651(4) 0.1734(2) 0.7998(2) 0.211(2) Uani 0.672(5) 1 d . . P D 1
Br4A Br 0.9909(7) 0.0039(8) 0.7514(5) 0.225(5) Uani 0.328(5) 1 d . . P D 2

loop_
_atom_site_aniso_label
_atom_site_aniso_U_11
_atom_site_aniso_U_22
_atom_site_aniso_U_33
_atom_site_aniso_U_23
_atom_site_aniso_U_13
_atom_site_aniso_U_12
Br3 0.0938(7) 0.0827(6) 0.0816(6) -0.0286(5) -0.0310(5) -0.0113(5)
Br1 0.0700(6) 0.1167(8) 0.0519(5) -0.0139(5) -0.0122(4) -0.0324(5)
Br2 0.0687(7) 0.0872(8) 0.1076(9) -0.0383(6) -0.0364(6) 0.0124(5)
Cu1 0.0547(5) 0.0507(5) 0.0488(5) -0.0145(4) -0.0078(4) -0.0100(4)
N6 0.047(3) 0.056(3) 0.052(3) -0.013(3) -0.007(2) -0.005(2)
N5 0.053(3) 0.045(3) 0.055(3) -0.013(2) -0.003(3) -0.009(2)
C3 0.062(4) 0.107(6) 0.033(3) -0.024(3) -0.001(3) -0.049(4)
N1 0.051(3) 0.052(3) 0.058(3) -0.016(3) -0.012(3) -0.004(3)
N4 0.068(3) 0.048(3) 0.047(3) -0.015(2) -0.015(3) -0.007(3)
N2 0.057(3) 0.054(3) 0.046(3) -0.015(2) -0.012(2) 0.000(2)
N3 0.056(3) 0.064(3) 0.054(3) -0.026(3) -0.018(3) 0.005(3)
C1 0.050(3) 0.060(4) 0.041(3) -0.017(3) -0.009(3) -0.011(3)
C2 0.052(4) 0.086(5) 0.046(4) -0.020(4) -0.002(3) -0.013(3)
C36 0.052(4) 0.106(6) 0.061(5) -0.029(4) -0.003(4) -0.004(4)
C4 0.061(4) 0.092(5) 0.073(5) -0.029(4) -0.017(4) 0.011(4)
C5 0.063(4) 0.066(5) 0.070(5) -0.015(4) -0.016(4) 0.005(3)
C6 0.051(3) 0.047(3) 0.067(4) -0.009(3) -0.006(3) -0.008(3)
C7 0.052(3) 0.048(3) 0.047(4) -0.016(3) -0.005(3) -0.013(3)
C8 0.060(4) 0.053(4) 0.059(4) -0.007(3) -0.009(3) -0.010(3)
C9 0.054(4) 0.072(5) 0.064(4) -0.015(3) -0.013(3) -0.002(3)
C10 0.070(5) 0.068(5) 0.057(4) -0.006(3) -0.011(4) -0.007(4)
C11 0.093(6) 0.064(5) 0.082(5) -0.009(4) -0.010(5) -0.017(5)
C12 0.105(7) 0.063(5) 0.094(5) -0.027(4) -0.019(5) -0.018(5)
C13 0.061(4) 0.058(4) 0.072(5) -0.024(3) -0.011(4) -0.009(3)
C14 0.059(5) 0.057(4) 0.092(5) -0.022(4) -0.006(4) -0.013(4)
C15 0.058(5) 0.071(5) 0.078(5) -0.008(4) -0.002(4) -0.015(4)
C16 0.058(5) 0.077(5) 0.061(4) -0.012(4) -0.007(3) -0.010(4)
C17 0.043(4) 0.055(4) 0.058(4) -0.015(3) -0.013(3) 0.001(3)
C18 0.064(4) 0.050(3) 0.040(3) -0.016(3) -0.009(3) -0.014(3)
C19 0.084(5) 0.050(4) 0.062(5) -0.012(3) -0.022(4) -0.003(3)
C20 0.102(5) 0.051(4) 0.057(4) -0.011(3) -0.017(4) -0.013(4)
C21 0.097(5) 0.056(4) 0.055(4) -0.008(3) -0.007(4) -0.026(4)
C22 0.077(5) 0.057(4) 0.053(4) -0.012(3) -0.003(4) -0.019(3)
C23 0.051(4) 0.057(4) 0.051(3) -0.016(3) -0.013(3) 0.003(3)
C24 0.046(4) 0.068(4) 0.045(3) -0.021(3) -0.016(3) 0.011(3)
C25 0.061(4) 0.050(3) 0.056(3) -0.021(3) -0.020(3) 0.004(3)
C26 0.057(4) 0.095(6) 0.053(4) -0.025(4) -0.011(3) 0.006(4)
C27 0.081(6) 0.113(6) 0.055(4) -0.042(4) -0.018(4) 0.016(4)
C28 0.078(5) 0.096(6) 0.072(4) -0.052(4) -0.028(4) 0.017(4)
C29 0.074(5) 0.079(5) 0.069(4) -0.042(4) -0.032(4) 0.012(4)
C30 0.077(4) 0.048(4) 0.054(4) -0.023(3) -0.019(4) 0.001(3)
C31 0.078(5) 0.058(5) 0.070(5) -0.031(4) -0.013(4) -0.010(4)
C32 0.110(7) 0.070(6) 0.096(8) -0.031(5) -0.011(6) -0.033(5)
C33 0.148(8) 0.059(5) 0.090(7) -0.027(5) -0.010(7) -0.024(6)
C34 0.157(8) 0.052(5) 0.078(6) -0.019(4) -0.026(7) 0.001(5)
C35 0.123(8) 0.054(5) 0.060(5) -0.021(4) -0.039(6) 0.010(5)
Br2A 0.068(8) 0.066(7) 0.064(7) -0.014(5) -0.007(5) 0.010(5)
C30A 0.086(9) 0.054(12) 0.056(14) -0.029(11) -0.011(11) -0.011(9)
C31A 0.090(9) 0.049(10) 0.064(11) -0.032(9) -0.016(10) -0.012(9)
C32A 0.108(12) 0.061(15) 0.078(17) -0.021(14) -0.012(14) -0.020(12)
C33A 0.105(12) 0.061(17) 0.09(2) -0.024(16) -0.010(17) -0.025(14)
C34A 0.098(13) 0.064(16) 0.08(2) -0.025(15) -0.014(17) -0.024(13)
C35A 0.090(9) 0.049(10) 0.064(11) -0.032(9) -0.016(10) -0.012(9)
Br4 0.338(5) 0.131(2) 0.173(3) 0.0318(18) -0.170(3) -0.106(3)
Br4A 0.187(6) 0.277(10) 0.131(5) -0.006(5) -0.010(4) 0.133(7)

loop_
_atom_type_symbol
_atom_type_description
_atom_type_scat_dispersion_real
_atom_type_scat_dispersion_imag
_atom_type_scat_source
C C 0.0033 0.0016 'International Tables Vol C Tables 4.2.6.8 and 6.1.1.4'
H H 0.0000 0.0000 'International Tables Vol C Tables 4.2.6.8 and 6.1.1.4'
Br Br -0.2901 2.4595 'International Tables Vol C Tables 4.2.6.8 and 6.1.1.4'
Cu Cu 0.3201 1.2651 'International Tables Vol C Tables 4.2.6.8 and 6.1.1.4'
N N 0.0061 0.0033 'International Tables Vol C Tables 4.2.6.8 and 6.1.1.4'
O O 0.0106 0.0060 'International Tables Vol C Tables 4.2.6.8 and 6.1.1.4'

loop_
_geom_angle_atom_site_label_1
_geom_angle_atom_site_label_2
_geom_angle_atom_site_label_3
_geom_angle
_geom_angle_site_symmetry_1
_geom_angle_site_symmetry_3
_geom_angle_publ_flag
N5 Cu1 Br1 125.32(17) . . ?
N1 Cu1 Br1 92.37(18) . . ?
N1 Cu1 N5 95.6(2) . . ?
N1 Cu1 N4 173.8(2) . . ?
N1 Cu1 N2 80.7(2) . . ?
N4 Cu1 Br1 93.72(17) . . ?
N4 Cu1 N5 80.1(2) . . ?
N4 Cu1 N2 96.1(2) . . ?
N2 Cu1 Br1 130.76(17) . . ?
N2 Cu1 N5 103.9(2) . . ?
C5 N6 C1 122.9(6) . . ?
C6 N6 C1 108.6(6) . . ?
C6 N6 C5 128.4(7) . . ?
C6 N5 Cu1 142.7(5) . . ?
C6 N5 C7 106.7(6) . . ?
C7 N5 Cu1 110.5(4) . . ?
C8 C3 H3 121.2 . . ?
C12 C3 H3 121.2 . . ?
C12 C3 C8 117.5(7) . . ?
C13 N1 Cu1 123.7(5) . . ?
C13 N1 C17 119.8(7) . . ?
C17 N1 Cu1 116.3(5) . . ?
C18 N4 Cu1 117.6(5) . . ?
C19 N4 Cu1 124.0(6) . . ?
C19 N4 C18 118.4(7) . . ?
C23 N2 Cu1 109.9(5) . . ?
C25 N2 Cu1 141.5(5) . . ?
C25 N2 C23 107.9(6) . . ?
C24 N3 C29 123.9(7) . . ?
C25 N3 C24 109.6(6) . . ?
C25 N3 C29 126.5(7) . . ?
N6 C1 C2 116.6(7) . . ?
C7 C1 N6 105.6(6) . . ?
C7 C1 C2 137.8(7) . . ?
C1 C2 H2 120.0 . . ?
C36 C2 C1 120.0(8) . . ?
C36 C2 H2 120.0 . . ?
C2 C36 H36 119.3 . . ?
C2 C36 C4 121.5(8) . . ?
C4 C36 H36 119.3 . . ?
C36 C4 H4 119.6 . . ?
C5 C4 C36 120.7(9) . . ?
C5 C4 H4 119.6 . . ?
N6 C5 H5 120.9 . . ?
C4 C5 N6 118.2(8) . . ?
C4 C5 H5 120.9 . . ?
N6 C6 C8 121.1(7) . . ?
N5 C6 N6 110.0(6) . . ?
N5 C6 C8 128.8(7) . . ?
N5 C7 C18 116.9(6) . . ?
C1 C7 N5 109.0(6) . . ?
C1 C7 C18 133.9(6) . . ?
C6 C8 C3 123.9(7) . . ?
C9 C8 C3 116.1(7) . . ?
C9 C8 C6 119.7(7) . . ?
C8 C9 Br3 120.5(6) . . ?
C8 C9 C10 121.2(8) . . ?
C10 C9 Br3 118.2(7) . . ?
C9 C10 H10 120.7 . . ?
C11 C10 C9 118.6(8) . . ?
C11 C10 H10 120.7 . . ?
C10 C11 H11 119.5 . . ?
C10 C11 C12 121.0(9) . . ?
C12 C11 H11 119.5 . . ?
C3 C12 C11 125.2(9) . . ?
C3 C12 H12 117.4 . . ?
C11 C12 H12 117.4 . . ?
N1 C13 H13 119.2 . . ?
N1 C13 C14 121.6(8) . . ?
C14 C13 H13 119.2 . . ?
C13 C14 H14 120.5 . . ?
C15 C14 C13 119.0(8) . . ?
C15 C14 H14 120.5 . . ?
C14 C15 H15 119.9 . . ?
C16 C15 C14 120.2(8) . . ?
C16 C15 H15 119.9 . . ?
C15 C16 H16 120.3 . . ?
C15 C16 C17 119.4(8) . . ?
C17 C16 H16 120.3 . . ?
N1 C17 C16 119.9(7) . . ?
N1 C17 C23 115.9(6) . . ?
C16 C17 C23 124.1(7) . . ?
N4 C18 C7 114.5(6) . . ?
N4 C18 C22 120.7(7) . . ?
C22 C18 C7 124.8(7) . . ?
N4 C19 H19 118.6 . . ?
N4 C19 C20 122.9(8) . . ?
C20 C19 H19 118.6 . . ?
C19 C20 H20 120.7 . . ?
C21 C20 C19 118.6(8) . . ?
C21 C20 H20 120.7 . . ?
C20 C21 H21 119.9 . . ?
C20 C21 C22 120.3(8) . . ?
C22 C21 H21 119.9 . . ?
C18 C22 H22 120.4 . . ?
C21 C22 C18 119.1(9) . . ?
C21 C22 H22 120.4 . . ?
N2 C23 C17 116.9(6) . . ?
C24 C23 N2 108.2(6) . . ?
C24 C23 C17 134.8(7) . . ?
N3 C24 C23 105.7(6) . . ?
N3 C24 C26 117.7(7) . . ?
C23 C24 C26 136.6(8) . . ?
N2 C25 N3 108.6(6) . . ?
N2 C25 C30 128.5(7) . . ?
N2 C25 C30A 126(5) . . ?
N3 C25 C30 122.8(7) . . ?
N3 C25 C30A 119(5) . . ?
C24 C26 H26 120.8 . . ?
C27 C26 C24 118.4(9) . . ?
C27 C26 H26 120.8 . . ?
C26 C27 H27 119.5 . . ?
C26 C27 C28 121.0(8) . . ?
C28 C27 H27 119.5 . . ?
C27 C28 H28 118.9 . . ?
C29 C28 C27 122.2(8) . . ?
C29 C28 H28 118.9 . . ?
N3 C29 H29 121.6 . . ?
C28 C29 N3 116.7(9) . . ?
C28 C29 H29 121.6 . . ?
C31 C30 C25 119.1(7) . . ?
C31 C30 C35 119.1(9) . . ?
C35 C30 C25 121.7(9) . . ?
C30 C31 Br2 119.8(7) . . ?
C30 C31 C32 121.8(10) . . ?
C32 C31 Br2 118.4(8) . . ?
C31 C32 H32 120.4 . . ?
C33 C32 C31 119.2(12) . . ?
C33 C32 H32 120.4 . . ?
C32 C33 H33 120.3 . . ?
C32 C33 C34 119.3(11) . . ?
C34 C33 H33 120.3 . . ?
C33 C34 H34 118.5 . . ?
C33 C34 C35 123.0(11) . . ?
C35 C34 H34 118.5 . . ?
C30 C35 H35 121.2 . . ?
C34 C35 C30 117.5(12) . . ?
C34 C35 H35 121.2 . . ?
C31A C30A C25 113(2) . . ?
C31A C30A C35A 117(2) . . ?
C35A C30A C25 130(2) . . ?
C30A C31A Br2A 114.4(18) . . ?
C30A C31A C32A 124(2) . . ?
C32A C31A Br2A 121(2) . . ?
C31A C32A H32A 121.1 . . ?
C33A C32A C31A 118(3) . . ?
C33A C32A H32A 121.1 . . ?
C32A C33A H33A 120.6 . . ?
C32A C33A C34A 119(3) . . ?
C34A C33A H33A 120.6 . . ?
C33A C34A H34A 117.8 . . ?
C33A C34A C35A 124(3) . . ?
C35A C34A H34A 117.8 . . ?
C30A C35A C34A 117(3) . . ?
C30A C35A H35A 121.5 . . ?
C34A C35A H35A 121.5 . . ?

loop_
_geom_bond_atom_site_label_1
_geom_bond_atom_site_label_2
_geom_bond_distance
_geom_bond_site_symmetry_2
_geom_bond_publ_flag
Br3 C9 1.894(9) . ?
Br1 Cu1 2.4158(12) . ?
Br2 C31 1.880(10) . ?
Cu1 N5 2.119(6) . ?
Cu1 N1 1.996(6) . ?
Cu1 N4 1.998(6) . ?
Cu1 N2 2.108(6) . ?
N6 C1 1.386(9) . ?
N6 C5 1.383(10) . ?
N6 C6 1.344(9) . ?
N5 C6 1.324(10) . ?
N5 C7 1.393(9) . ?
C3 H3 0.9300 . ?
C3 C8 1.559(11) . ?
C3 C12 1.234(12) . ?
N1 C13 1.337(10) . ?
N1 C17 1.344(9) . ?
N4 C18 1.348(9) . ?
N4 C19 1.343(10) . ?
N2 C23 1.402(9) . ?
N2 C25 1.335(9) . ?
N3 C24 1.380(10) . ?
N3 C25 1.368(9) . ?
N3 C29 1.392(10) . ?
C1 C2 1.427(10) . ?
C1 C7 1.360(10) . ?
C2 H2 0.9300 . ?
C2 C36 1.334(12) . ?
C36 H36 0.9300 . ?
C36 C4 1.393(14) . ?
C4 H4 0.9300 . ?
C4 C5 1.351(12) . ?
C5 H5 0.9300 . ?
C6 C8 1.485(10) . ?
C7 C18 1.459(10) . ?
C8 C9 1.367(11) . ?
C9 C10 1.407(12) . ?
C10 H10 0.9300 . ?
C10 C11 1.352(13) . ?
C11 H11 0.9300 . ?
C11 C12 1.378(14) . ?
C12 H12 0.9300 . ?
C13 H13 0.9300 . ?
C13 C14 1.379(12) . ?
C14 H14 0.9300 . ?
C14 C15 1.366(13) . ?
C15 H15 0.9300 . ?
C15 C16 1.349(13) . ?
C16 H16 0.9300 . ?
C16 C17 1.409(11) . ?
C17 C23 1.435(10) . ?
C18 C22 1.387(10) . ?
C19 H19 0.9300 . ?
C19 C20 1.367(12) . ?
C20 H20 0.9300 . ?
C20 C21 1.347(13) . ?
C21 H21 0.9300 . ?
C21 C22 1.370(12) . ?
C22 H22 0.9300 . ?
C23 C24 1.383(10) . ?
C24 C26 1.426(11) . ?
C25 C30 1.450(11) . ?
C25 C30A 1.47(2) . ?
C26 H26 0.9300 . ?
C26 C27 1.364(13) . ?
C27 H27 0.9300 . ?
C27 C28 1.400(14) . ?
C28 H28 0.9300 . ?
C28 C29 1.343(12) . ?
C29 H29 0.9300 . ?
C30 C31 1.388(13) . ?
C30 C35 1.414(13) . ?
C31 C32 1.414(14) . ?
C32 H32 0.9300 . ?
C32 C33 1.372(18) . ?
C33 H33 0.9300 . ?
C33 C34 1.380(19) . ?
C34 H34 0.9300 . ?
C34 C35 1.409(16) . ?
C35 H35 0.9300 . ?
Br2A C31A 1.88(2) . ?
C30A C31A 1.40(2) . ?
C30A C35A 1.41(2) . ?
C31A C32A 1.41(2) . ?
C32A H32A 0.9300 . ?
C32A C33A 1.37(3) . ?
C33A H33A 0.9300 . ?
C33A C34A 1.38(3) . ?
C34A H34A 0.9300 . ?
C34A C35A 1.41(2) . ?
C35A H35A 0.9300 . ?

loop_
_geom_torsion_atom_site_label_1
_geom_torsion_atom_site_label_2
_geom_torsion_atom_site_label_3
_geom_torsion_atom_site_label_4
_geom_torsion
_geom_torsion_site_symmetry_1
_geom_torsion_site_symmetry_2
_geom_torsion_site_symmetry_3
_geom_torsion_site_symmetry_4
_geom_torsion_publ_flag
Br3 C9 C10 C11 177.8(6) . . . . ?
Br2 C31 C32 C33 -178.1(9) . . . . ?
Cu1 N5 C6 N6 178.3(6) . . . . ?
Cu1 N5 C6 C8 -1.7(15) . . . . ?
Cu1 N5 C7 C1 -178.1(4) . . . . ?
Cu1 N5 C7 C18 4.6(7) . . . . ?
Cu1 N1 C13 C14 -174.6(6) . . . . ?
Cu1 N1 C17 C16 175.3(6) . . . . ?
Cu1 N1 C17 C23 -3.3(8) . . . . ?
Cu1 N4 C18 C7 -3.8(7) . . . . ?
Cu1 N4 C18 C22 175.4(5) . . . . ?
Cu1 N4 C19 C20 -175.8(6) . . . . ?
Cu1 N2 C23 C17 4.2(7) . . . . ?
Cu1 N2 C23 C24 -172.9(5) . . . . ?
Cu1 N2 C25 N3 168.8(6) . . . . ?
Cu1 N2 C25 C30 -11.4(13) . . . . ?
Cu1 N2 C25 C30A 17(2) . . . . ?
N6 C1 C2 C36 -2.3(11) . . . . ?
N6 C1 C7 N5 -1.2(7) . . . . ?
N6 C1 C7 C18 175.4(7) . . . . ?
N6 C6 C8 C3 78.9(10) . . . . ?
N6 C6 C8 C9 -93.7(9) . . . . ?
N5 C6 C8 C3 -101.2(10) . . . . ?
N5 C6 C8 C9 86.2(11) . . . . ?
N5 C7 C18 N4 -0.9(9) . . . . ?
N5 C7 C18 C22 179.9(7) . . . . ?
C3 C8 C9 Br3 -173.3(5) . . . . ?
C3 C8 C9 C10 5.1(10) . . . . ?
N1 C13 C14 C15 -1.2(13) . . . . ?
N1 C17 C23 N2 -0.9(9) . . . . ?
N1 C17 C23 C24 175.2(8) . . . . ?
N4 C18 C22 C21 0.0(11) . . . . ?
N4 C19 C20 C21 1.1(12) . . . . ?
N2 C23 C24 N3 0.5(8) . . . . ?
N2 C23 C24 C26 -179.6(8) . . . . ?
N2 C25 C30 C31 98.3(11) . . . . ?
N2 C25 C30 C35 -86.1(11) . . . . ?
N2 C25 C30A C31A -102(9) . . . . ?
N2 C25 C30A C35A 81(14) . . . . ?
N3 C24 C26 C27 0.3(11) . . . . ?
N3 C25 C30 C31 -81.9(10) . . . . ?
N3 C25 C30 C35 93.7(11) . . . . ?
N3 C25 C30A C31A 108(9) . . . . ?
N3 C25 C30A C35A -68(14) . . . . ?
C1 N6 C5 C4 -1.1(12) . . . . ?
C1 N6 C6 N5 -1.6(9) . . . . ?
C1 N6 C6 C8 178.4(7) . . . . ?
C1 C2 C36 C4 1.9(13) . . . . ?
C1 C7 C18 N4 -177.3(7) . . . . ?
C1 C7 C18 C22 3.5(12) . . . . ?
C2 C1 C7 N5 179.9(8) . . . . ?
C2 C1 C7 C18 -3.5(15) . . . . ?
C2 C36 C4 C5 -1.1(14) . . . . ?
C36 C4 C5 N6 0.6(13) . . . . ?
C5 N6 C1 C2 1.9(10) . . . . ?
C5 N6 C1 C7 -177.3(7) . . . . ?
C5 N6 C6 N5 177.3(7) . . . . ?
C5 N6 C6 C8 -2.8(12) . . . . ?
C6 N6 C1 C2 -179.2(6) . . . . ?
C6 N6 C1 C7 1.7(8) . . . . ?
C6 N6 C5 C4 -179.8(8) . . . . ?
C6 N5 C7 C1 0.2(8) . . . . ?
C6 N5 C7 C18 -177.0(6) . . . . ?
C6 C8 C9 Br3 -0.2(10) . . . . ?
C6 C8 C9 C10 178.2(7) . . . . ?
C7 N5 C6 N6 0.8(8) . . . . ?
C7 N5 C6 C8 -179.1(8) . . . . ?
C7 C1 C2 C36 176.5(8) . . . . ?
C7 C18 C22 C21 179.2(7) . . . . ?
C8 C3 C12 C11 3.2(4) . . . . ?
C8 C9 C10 C11 -0.6(11) . . . . ?
C9 C10 C11 C12 -3.1(9) . . . . ?
C10 C11 C12 C3 1.6(5) . . . . ?
C12 C3 C8 C6 -179.2(7) . . . . ?
C12 C3 C8 C9 -6.4(8) . . . . ?
C13 N1 C17 C16 -1.2(10) . . . . ?
C13 N1 C17 C23 -179.7(7) . . . . ?
C13 C14 C15 C16 0.4(13) . . . . ?
C14 C15 C16 C17 0.0(13) . . . . ?
C15 C16 C17 N1 0.4(12) . . . . ?
C15 C16 C17 C23 178.8(8) . . . . ?
C16 C17 C23 N2 -179.3(7) . . . . ?
C16 C17 C23 C24 -3.2(13) . . . . ?
C17 N1 C13 C14 1.5(11) . . . . ?
C17 C23 C24 N3 -175.8(8) . . . . ?
C17 C23 C24 C26 4.1(15) . . . . ?
C18 N4 C19 C20 1.1(11) . . . . ?
C19 N4 C18 C7 179.2(6) . . . . ?
C19 N4 C18 C22 -1.6(10) . . . . ?
C19 C20 C21 C22 -2.7(13) . . . . ?
C20 C21 C22 C18 2.2(12) . . . . ?
C23 N2 C25 N3 0.1(8) . . . . ?
C23 N2 C25 C30 179.8(7) . . . . ?
C23 N2 C25 C30A -152(2) . . . . ?
C23 C24 C26 C27 -179.6(8) . . . . ?
C24 N3 C25 N2 0.3(8) . . . . ?
C24 N3 C25 C30 -179.5(7) . . . . ?
C24 N3 C25 C30A 155(2) . . . . ?
C24 N3 C29 C28 2.0(11) . . . . ?
C24 C26 C27 C28 0.2(13) . . . . ?
C25 N2 C23 C17 176.7(6) . . . . ?
C25 N2 C23 C24 -0.3(8) . . . . ?
C25 N3 C24 C23 -0.5(8) . . . . ?
C25 N3 C24 C26 179.6(6) . . . . ?
C25 N3 C29 C28 -179.3(7) . . . . ?
C25 C30 C31 Br2 -4.5(12) . . . . ?
C25 C30 C31 C32 176.3(9) . . . . ?
C25 C30 C35 C34 -177.2(9) . . . . ?
C25 C30A C31A Br2A 2(14) . . . . ?
C25 C30A C31A C32A 179(11) . . . . ?
C25 C30A C35A C34A 176(11) . . . . ?
C26 C27 C28 C29 0.4(14) . . . . ?
C27 C28 C29 N3 -1.4(13) . . . . ?
C29 N3 C24 C23 178.5(7) . . . . ?
C29 N3 C24 C26 -1.4(10) . . . . ?
C29 N3 C25 N2 -178.7(7) . . . . ?
C29 N3 C25 C30 1.5(12) . . . . ?
C29 N3 C25 C30A -24(3) . . . . ?
C30 C31 C32 C33 1.1(17) . . . . ?
C31 C30 C35 C34 -1.6(14) . . . . ?
C31 C32 C33 C34 -1.7(18) . . . . ?
C32 C33 C34 C35 0.6(18) . . . . ?
C33 C34 C35 C30 1.0(16) . . . . ?
C35 C30 C31 Br2 179.8(7) . . . . ?
C35 C30 C31 C32 0.5(14) . . . . ?
Br2A C31A C32A C33A -178(12) . . . . ?
C30A C31A C32A C33A 6(22) . . . . ?
C31A C30A C35A C34A -1(17) . . . . ?
C31A C32A C33A C34A -2(23) . . . . ?
C32A C33A C34A C35A -2(24) . . . . ?
C33A C34A C35A C30A 3(19) . . . . ?
C35A C30A C31A Br2A 179(9) . . . . ?
C35A C30A C31A C32A -4(20) . . . . ?

loop_
_smtbx_masks_void_nr
_smtbx_masks_void_average_x
_smtbx_masks_void_average_y
_smtbx_masks_void_average_z
_smtbx_masks_void_volume
_smtbx_masks_void_count_electrons
_smtbx_masks_void_content
1 0.000 0.000 0.000 229.6 100.2 '10 water'
